data_7703945
loop_
_publ_author_name
'Hern\'andez-Vald\'es, Daniel'
'Avignon, Fr\'ed\'eric'
'M\"uller, Peter'
'Meola, Giuseppe'
'Probst, Benjamin'
'Fox, Thomas'
'Spingler, Bernhard'
'Alberto, Roger'

_publ_section_title
;
 [Re(\h<sup>6</sup>-arene)<sub>2</sub>]<sup>+</sup> as a highly stable
 ferrocene-like scaffold for ligands and complexes.
;
_journal_issue 16
_journal_name_full 'Dalton transactions (Cambridge, England : 2003)'
_journal_page_first 5250
_journal_page_last 5256
_journal_paper_doi 10.1039/d0dt00731e
_journal_volume 49
_journal_year 2020
_chemical_formula_moiety 'C22 H19 N3 Re, F6 P'
_chemical_formula_sum 'C22 H19 F6 N3 P Re'
_chemical_formula_weight 656.57
_space_group_crystal_system monoclinic
_space_group_IT_number 14
_space_group_name_Hall '-P 2yn'
_space_group_name_H-M_alt 'P 1 21/n 1'
_atom_sites_solution_hydrogens mixed
_atom_sites_solution_primary dual
_audit_creation_date 2019-09-20
_audit_creation_method
;
Olex2 1.2
(compiled 2018.05.29 svn.r3508 for OlexSys, GUI svn.r5506)
;
_audit_update_record
;
2019-10-03 deposited with the CCDC.	2020-04-03 downloaded from the CCDC.
;
_cell_angle_alpha 90
_cell_angle_beta 103.9768(14)
_cell_angle_gamma 90
_cell_formula_units_Z 4
_cell_length_a 10.70728(14)
_cell_length_b 16.7513(2)
_cell_length_c 12.06921(17)
_cell_measurement_reflns_used 34814
_cell_measurement_temperature 160.00(10)
_cell_measurement_theta_max 33.6920
_cell_measurement_theta_min 2.1360
_cell_volume 2100.65(5)
_computing_cell_refinement 'CrysAlisPro 1.171.40.53 (Rigaku OD, 2019)'
_computing_data_collection 'CrysAlisPro 1.171.40.53 (Rigaku OD, 2019)'
_computing_data_reduction 'CrysAlisPro 1.171.40.53 (Rigaku OD, 2019)'
_computing_molecular_graphics 'Olex2 (Dolomanov et al., 2009)'
_computing_publication_material 'Olex2 (Dolomanov et al., 2009)'
_computing_structure_refinement 'ShelXL (Sheldrick, 2015)'
_computing_structure_solution 'ShelXT (Sheldrick, 2015)'
_diffrn_ambient_environment N~2~
_diffrn_ambient_temperature 160.00(10)
_diffrn_detector 'CCD plate'
_diffrn_detector_area_resol_mean 5.8140
_diffrn_detector_type 'Pilatus 200K'
_diffrn_measured_fraction_theta_full 1.000
_diffrn_measured_fraction_theta_max 0.922
_diffrn_measurement_details
;
List of Runs (angles in degrees, time in seconds):

  # Type    Start    End  Width  t~exp~   \w     \q     \k     \f   Frames
#--------------------------------------------------------------------------
  1  \w     -2.00  87.00   0.50    5.00    --    9.96  38.00 120.00  178
  2  \w     -2.00  90.00   0.50    5.00    --    9.96  19.00-120.00  184
  3  \w    -25.00  63.00   0.50    5.00    --  -11.05  52.00 -31.91  176
  4  \w    -24.00  66.00   0.50    5.00    --  -11.05  38.00  60.00  180
  5  \w    -63.00  25.00   0.50    5.00    --    9.96 -57.00 120.00  176
  6  \w    -58.00  -4.00   0.50    5.00    --  -11.05 -59.00  48.50  108
  7  \w    -84.00   4.00   0.50    5.00    --  -11.05 -57.00   0.00  176
  8  \w    -77.00 -20.00   0.50    5.00    --  -11.05 -57.00 -90.00  114
  9  \w    -63.00  25.00   0.50    5.00    --    9.96 -57.00-180.00  176
 10  \w    -84.00   4.00   0.50    5.00    --  -11.05 -57.00-120.00  176
 11  \w    -83.00   5.00   0.50    5.00    --  -11.05 -60.00 124.69  176
;
_diffrn_measurement_device 'four-circle diffractometer'
_diffrn_measurement_device_type 'XtaLAB Synergy, Dualflex, Pilatus 200K'
_diffrn_measurement_method '\w scans'
_diffrn_orient_matrix_type 'CrysAlisPro convention (1999,Acta A55,543-557)'
_diffrn_orient_matrix_UB_11 0.0539967000
_diffrn_orient_matrix_UB_12 -0.0045997000
_diffrn_orient_matrix_UB_13 -0.0237920000
_diffrn_orient_matrix_UB_21 -0.0100405000
_diffrn_orient_matrix_UB_22 -0.0418956000
_diffrn_orient_matrix_UB_23 -0.0030484000
_diffrn_orient_matrix_UB_31 -0.0404992000
_diffrn_orient_matrix_UB_32 0.0042717000
_diffrn_orient_matrix_UB_33 -0.0556025000
_diffrn_radiation_monochromator mirror
_diffrn_radiation_probe x-ray
_diffrn_radiation_type MoK\a
_diffrn_radiation_wavelength 0.71073
_diffrn_reflns_av_R_equivalents 0.0387
_diffrn_reflns_av_unetI/netI 0.0208
_diffrn_reflns_Laue_measured_fraction_full 1.000
_diffrn_reflns_Laue_measured_fraction_max 0.922
_diffrn_reflns_limit_h_max 16
_diffrn_reflns_limit_h_min -15
_diffrn_reflns_limit_k_max 25
_diffrn_reflns_limit_k_min -25
_diffrn_reflns_limit_l_max 18
_diffrn_reflns_limit_l_min -17
_diffrn_reflns_number 69825
_diffrn_reflns_point_group_measured_fraction_full 1.000
_diffrn_reflns_point_group_measured_fraction_max 0.922
_diffrn_reflns_theta_full 25.242
_diffrn_reflns_theta_max 33.417
_diffrn_reflns_theta_min 2.122
_diffrn_source 'micro-focus sealed X-ray tube'
_diffrn_source_type 'PhotonJet (Mo) X-ray Source'
_exptl_absorpt_coefficient_mu 5.930
_exptl_absorpt_correction_T_max 1.000
_exptl_absorpt_correction_T_min 0.202
_exptl_absorpt_correction_type gaussian
_exptl_absorpt_process_details
;
CrysAlisPro 1.171.40.53 (Rigaku Oxford Diffraction, 2019)
Numerical absorption correction based on gaussian integration over
			a multifaceted crystal model
Empirical absorption correction using spherical harmonics,
 implemented in SCALE3 ABSPACK scaling algorithm.
;
_exptl_crystal_colour yellow
_exptl_crystal_colour_primary yellow
_exptl_crystal_density_diffrn 2.076
_exptl_crystal_description plate
_exptl_crystal_F_000 1264
_exptl_crystal_size_max 0.311
_exptl_crystal_size_mid 0.126
_exptl_crystal_size_min 0.035
_refine_diff_density_max 1.659
_refine_diff_density_min -0.704
_refine_diff_density_rms 0.106
_refine_ls_extinction_method none
_refine_ls_goodness_of_fit_ref 1.018
_refine_ls_hydrogen_treatment mixed
_refine_ls_matrix_type full
_refine_ls_number_parameters 301
_refine_ls_number_reflns 7539
_refine_ls_number_restraints 1
_refine_ls_restrained_S_all 1.018
_refine_ls_R_factor_all 0.0276
_refine_ls_R_factor_gt 0.0207
_refine_ls_shift/su_max 0.002
_refine_ls_shift/su_mean 0.000
_refine_ls_structure_factor_coef Fsqd
_refine_ls_weighting_details 'w=1/[\s^2^(Fo^2^)+(0.0226P)^2^+1.6999P] where P=(Fo^2^+2Fc^2^)/3'
_refine_ls_weighting_scheme calc
_refine_ls_wR_factor_gt 0.0456
_refine_ls_wR_factor_ref 0.0474
_reflns_Friedel_coverage 0.000
_reflns_number_gt 6559
_reflns_number_total 7539
_reflns_threshold_expression 'I > 2\s(I)'
_cod_data_source_file d0dt00731e2.cif
_cod_data_source_block dhv110817
_cod_depositor_comments 'Adding full bibliography for 7703939--7703947.cif.'
_cod_database_code 7703945
_shelx_shelxl_version_number 2018/1
_chemical_oxdiff_formula 'C21 H20 N3 F6 P Re'
_shelx_space_group_comment
;
The symmetry employed for this shelxl refinement is uniquely defined
by the following loop, which should always be used as a source of
symmetry information in preference to the above space-group names.
They are only intended as comments.
;
_diffrn_oxdiff_digest_frames
;
0140601c0ee39958980d242805035cd9fd0182071ca
;
_reflns_odcompleteness_completeness 99.97
_reflns_odcompleteness_iscentric 1
_reflns_odcompleteness_theta 30.44
_olex2_refinement_description
;
1. Fixed Uiso
 At 1.2 times of:
  All C(H) groups
2. Shared sites
{N3, C14B}
{N3B, C14}
3. Restrained distances
 C14B-H14B
 0.95 with sigma of 0.02
4. Uiso/Uaniso restraints and constraints
Uanis(N3B) = Uanis(C14)
Uanis(N3) = Uanis(C14B)
5. Others
 Fixed Sof: C14(0.5) H14(0.5) N3(0.5) N3B(0.5) C14B(0.5) H14B(0.5)
6.a Aromatic/amide H refined with riding coordinates:
 C2(H2), C3(H3), C4(H4), C5(H5), C6(H6), C7(H7), C8(H8), C9(H9), C10(H10),
 C11(H11), C12(H12), C14(H14), C15(H15), C16(H16), C17(H17), C19(H19), C20(H20),
  C21(H21), C22(H22)
;
_olex2_submission_special_instructions 'No special instructions were received'
_oxdiff_exptl_absorpt_empirical_details
;
Empirical correction (ABSPACK) includes:
- Absorption correction using spherical harmonics
- Frame scaling
;
_oxdiff_exptl_absorpt_empirical_full_max 1.587
_oxdiff_exptl_absorpt_empirical_full_min 0.546

loop_
_space_group_symop_operation_xyz
'x, y, z'
'-x+1/2, y+1/2, -z+1/2'
'-x, -y, -z'
'x-1/2, -y-1/2, z-1/2'

loop_
_atom_site_label
_atom_site_type_symbol
_atom_site_fract_x
_atom_site_fract_y
_atom_site_fract_z
_atom_site_U_iso_or_equiv
_atom_site_adp_type
_atom_site_occupancy
_atom_site_site_symmetry_order
_atom_site_calc_flag
_atom_site_refinement_flags_posn
_atom_site_refinement_flags_adp
_atom_site_refinement_flags_occupancy
_atom_site_disorder_assembly
_atom_site_disorder_group
Re1 Re 0.28553(2) 0.16397(2) -0.16733(2) 0.01667(3) Uani 1 1 d . . . . .
P1 P -0.21286(5) 0.15086(4) -0.16929(5) 0.02744(11) Uani 1 1 d . . . . .
F1 F -0.06288(14) 0.15034(11) -0.10839(14) 0.0458(4) Uani 1 1 d . . . . .
F2 F -0.23733(18) 0.08377(12) -0.08430(18) 0.0639(6) Uani 1 1 d . . . . .
F3 F -0.18869(19) 0.08646(14) -0.25804(18) 0.0692(6) Uani 1 1 d . . . . .
F4 F -0.36270(15) 0.15362(12) -0.23021(15) 0.0541(5) Uani 1 1 d . . . . .
F5 F -0.18749(18) 0.21970(13) -0.25325(16) 0.0616(5) Uani 1 1 d . . . . .
F6 F -0.23595(17) 0.21732(12) -0.08133(15) 0.0551(4) Uani 1 1 d . . . . .
N1 N 0.19934(15) 0.00369(11) -0.34643(14) 0.0237(3) Uani 1 1 d . . . . .
N2 N 0.4010(2) -0.05678(13) -0.27183(17) 0.0352(4) Uani 1 1 d . . . . .
C1 C 0.20878(17) 0.08566(12) -0.32838(15) 0.0193(3) Uani 1 1 d . . . . .
C2 C 0.32268(19) 0.12775(12) -0.33441(16) 0.0214(4) Uani 1 1 d . . . . .
H2 H 0.396113 0.099089 -0.343524 0.026 Uiso 1 1 calc R . . . .
C3 C 0.3268(2) 0.21249(12) -0.32683(17) 0.0233(4) Uani 1 1 d . . . . .
H3 H 0.401072 0.240299 -0.335771 0.028 Uiso 1 1 calc R . . . .
C4 C 0.2212(2) 0.25569(12) -0.30608(18) 0.0251(4) Uani 1 1 d . . . . .
H4 H 0.223270 0.312356 -0.303069 0.030 Uiso 1 1 calc R . . . .
C5 C 0.11277(19) 0.21352(12) -0.28990(17) 0.0223(4) Uani 1 1 d . . . . .
H5 H 0.042762 0.241987 -0.273245 0.027 Uiso 1 1 calc R . . . .
C6 C 0.10739(18) 0.12877(12) -0.29833(16) 0.0203(3) Uani 1 1 d . . . . .
H6 H 0.035738 0.100884 -0.283804 0.024 Uiso 1 1 calc R . . . .
C7 C 0.3510(2) 0.06900(16) -0.0386(2) 0.0350(5) Uani 1 1 d . . . . .
H7 H 0.348491 0.012853 -0.050045 0.042 Uiso 1 1 calc R . . . .
C8 C 0.4607(2) 0.11367(17) -0.0491(2) 0.0358(5) Uani 1 1 d . . . . .
H8 H 0.532542 0.087076 -0.065469 0.043 Uiso 1 1 calc R . . . .
C9 C 0.4629(2) 0.19791(17) -0.03519(19) 0.0350(5) Uani 1 1 d . . . . .
H9 H 0.536458 0.227654 -0.041506 0.042 Uiso 1 1 calc R . . . .
C10 C 0.3550(2) 0.23743(16) -0.01181(19) 0.0357(5) Uani 1 1 d . . . . .
H10 H 0.354583 0.293961 -0.005695 0.043 Uiso 1 1 calc R . . . .
C11 C 0.2474(2) 0.19251(17) 0.00245(18) 0.0338(5) Uani 1 1 d . . . . .
H11 H 0.176633 0.218921 0.021074 0.041 Uiso 1 1 calc R . . . .
C12 C 0.2453(2) 0.10887(17) -0.01094(19) 0.0351(5) Uani 1 1 d . . . . .
H12 H 0.173102 0.079089 -0.001457 0.042 Uiso 1 1 calc R . . . .
C13 C 0.10050(18) -0.04153(12) -0.31311(17) 0.0224(4) Uani 1 1 d . . . . .
C14 C 0.0075(2) -0.07354(13) -0.39768(17) 0.0328(4) Uani 0.5 1 d . . P A 1
H14 H 0.007781 -0.066274 -0.475671 0.039 Uiso 0.5 1 calc R . P A 1
N3 N 0.1067(2) -0.05057(15) -0.20169(19) 0.0355(5) Uani 0.5 1 d . . P A 1
C15 C 0.0109(3) -0.09380(17) -0.1721(2) 0.0414(6) Uani 1 1 d . . . A 1
H15 H 0.012699 -0.101024 -0.093613 0.050 Uiso 1 1 calc R . . A 1
C16 C -0.0878(2) -0.12691(14) -0.2538(2) 0.0342(5) Uani 1 1 d . . . A 1
H16 H -0.154679 -0.156027 -0.232801 0.041 Uiso 1 1 calc R . . A 1
C17 C -0.0869(2) -0.11668(16) -0.3668(2) 0.0374(5) Uani 1 1 d . . . A 1
H17 H -0.153219 -0.140088 -0.424339 0.045 Uiso 1 1 calc R . . A 1
N3B N 0.0075(2) -0.07354(13) -0.39768(17) 0.0328(4) Uani 0.5 1 d . . P A 2
C14B C 0.1067(2) -0.05057(15) -0.20169(19) 0.0355(5) Uani 0.5 1 d D . P A 2
H14B H 0.166(4) -0.034(3) -0.136(3) 0.043 Uiso 0.5 1 d DR . P B 2
C18 C 0.30838(19) -0.04018(12) -0.36389(18) 0.0234(4) Uani 1 1 d . . . . .
C19 C 0.3106(2) -0.06245(15) -0.4729(2) 0.0328(5) Uani 1 1 d . . . . .
H19 H 0.241780 -0.048999 -0.535991 0.039 Uiso 1 1 calc R . . . .
C20 C 0.4160(2) -0.10502(17) -0.4886(2) 0.0400(6) Uani 1 1 d . . . . .
H20 H 0.420224 -0.121930 -0.562686 0.048 Uiso 1 1 calc R . . . .
C21 C 0.5143(2) -0.12246(15) -0.3952(2) 0.0391(6) Uani 1 1 d . . . . .
H21 H 0.588005 -0.151232 -0.403414 0.047 Uiso 1 1 calc R . . . .
C22 C 0.5033(3) -0.09700(17) -0.2887(2) 0.0425(6) Uani 1 1 d . . . . .
H22 H 0.571624 -0.108603 -0.224306 0.051 Uiso 1 1 calc R . . . .

loop_
_atom_site_aniso_label
_atom_site_aniso_U_11
_atom_site_aniso_U_22
_atom_site_aniso_U_33
_atom_site_aniso_U_23
_atom_site_aniso_U_13
_atom_site_aniso_U_12
Re1 0.01373(4) 0.02018(4) 0.01609(4) 0.00097(2) 0.00358(2) 0.00088(2)
P1 0.0182(2) 0.0404(3) 0.0249(3) 0.0008(2) 0.0077(2) 0.0018(2)
F1 0.0209(7) 0.0808(12) 0.0347(8) 0.0084(7) 0.0046(6) 0.0033(7)
F2 0.0487(10) 0.0660(12) 0.0814(14) 0.0355(11) 0.0244(10) -0.0024(9)
F3 0.0496(11) 0.0917(15) 0.0674(13) -0.0434(11) 0.0167(9) 0.0059(10)
F4 0.0205(7) 0.0969(15) 0.0429(9) -0.0045(9) 0.0038(6) 0.0014(7)
F5 0.0470(10) 0.0845(14) 0.0575(11) 0.0369(10) 0.0206(8) 0.0067(9)
F6 0.0501(10) 0.0655(12) 0.0523(10) -0.0187(9) 0.0175(8) 0.0062(9)
N1 0.0224(8) 0.0222(8) 0.0287(8) -0.0059(6) 0.0102(6) -0.0036(6)
N2 0.0313(10) 0.0440(12) 0.0309(10) 0.0004(8) 0.0085(8) 0.0085(8)
C1 0.0178(8) 0.0216(8) 0.0183(8) -0.0025(6) 0.0041(6) -0.0017(6)
C2 0.0215(9) 0.0251(9) 0.0195(8) -0.0020(7) 0.0090(7) -0.0033(7)
C3 0.0257(9) 0.0251(9) 0.0201(9) 0.0025(7) 0.0075(7) -0.0054(7)
C4 0.0300(10) 0.0204(9) 0.0232(9) 0.0055(7) 0.0031(8) 0.0012(7)
C5 0.0189(8) 0.0239(9) 0.0220(9) 0.0011(7) 0.0006(7) 0.0038(7)
C6 0.0155(8) 0.0225(9) 0.0223(9) -0.0012(7) 0.0031(6) 0.0008(7)
C7 0.0345(12) 0.0395(12) 0.0342(12) 0.0198(10) 0.0146(9) 0.0128(10)
C8 0.0210(10) 0.0580(16) 0.0278(11) 0.0150(10) 0.0044(8) 0.0139(10)
C9 0.0222(10) 0.0533(15) 0.0252(10) -0.0012(10) -0.0026(8) -0.0033(10)
C10 0.0332(11) 0.0478(14) 0.0234(10) -0.0101(10) 0.0014(9) -0.0013(10)
C11 0.0295(11) 0.0536(15) 0.0188(9) -0.0016(9) 0.0072(8) 0.0095(10)
C12 0.0297(11) 0.0520(15) 0.0273(11) 0.0153(10) 0.0144(9) 0.0056(10)
C13 0.0189(8) 0.0223(9) 0.0271(9) -0.0016(7) 0.0078(7) -0.0007(7)
C14 0.0332(11) 0.0383(11) 0.0252(9) 0.0006(8) 0.0037(8) -0.0110(9)
N3 0.0310(11) 0.0466(13) 0.0280(10) -0.0067(9) 0.0052(8) -0.0057(9)
C15 0.0460(14) 0.0533(16) 0.0274(11) 0.0017(11) 0.0138(10) 0.0015(12)
C16 0.0265(11) 0.0334(12) 0.0461(13) 0.0088(10) 0.0151(10) -0.0018(9)
C17 0.0290(11) 0.0416(13) 0.0379(13) 0.0006(10) 0.0004(9) -0.0143(10)
N3B 0.0332(11) 0.0383(11) 0.0252(9) 0.0006(8) 0.0037(8) -0.0110(9)
C14B 0.0310(11) 0.0466(13) 0.0280(10) -0.0067(9) 0.0052(8) -0.0057(9)
C18 0.0214(9) 0.0227(9) 0.0287(10) -0.0018(7) 0.0113(7) -0.0009(7)
C19 0.0274(11) 0.0420(13) 0.0306(11) -0.0066(9) 0.0101(9) 0.0007(9)
C20 0.0346(12) 0.0508(15) 0.0398(13) -0.0099(11) 0.0191(10) 0.0008(11)
C21 0.0297(12) 0.0357(13) 0.0580(16) -0.0008(11) 0.0222(11) 0.0059(9)
C22 0.0332(13) 0.0494(15) 0.0447(14) 0.0072(12) 0.0091(11) 0.0137(11)

loop_
_atom_type_symbol
_atom_type_description
_atom_type_scat_dispersion_real
_atom_type_scat_dispersion_imag
_atom_type_scat_source
C C 0.0033 0.0016 'International Tables Vol C Tables 4.2.6.8 and 6.1.1.4'
H H 0.0000 0.0000 'International Tables Vol C Tables 4.2.6.8 and 6.1.1.4'
F F 0.0171 0.0103 'International Tables Vol C Tables 4.2.6.8 and 6.1.1.4'
N N 0.0061 0.0033 'International Tables Vol C Tables 4.2.6.8 and 6.1.1.4'
P P 0.1023 0.0942 'International Tables Vol C Tables 4.2.6.8 and 6.1.1.4'
Re Re -1.0185 7.2310 'International Tables Vol C Tables 4.2.6.8 and 6.1.1.4'

loop_
_exptl_crystal_face_index_h
_exptl_crystal_face_index_k
_exptl_crystal_face_index_l
_exptl_crystal_face_perp_dist
0 0 -1 0.0630
0 0 1 0.0630
14 -5 -1 0.0943
-9 3 16 0.0785
0 24 0 0.0229
0 -24 0 0.0119
-5 2 -14 0.0994
10 18 0 0.0805
-1 -15 -13 0.0564
4 23 -4 0.0509

loop_
_geom_angle_atom_site_label_1
_geom_angle_atom_site_label_2
_geom_angle_atom_site_label_3
_geom_angle
_geom_angle_site_symmetry_1
_geom_angle_site_symmetry_3
_geom_angle_publ_flag
C2 Re1 C1 36.40(7) . . ?
C2 Re1 C4 66.62(8) . . ?
C2 Re1 C6 66.32(7) . . ?
C2 Re1 C9 114.01(8) . . ?
C2 Re1 C11 176.57(8) . . ?
C2 Re1 C12 139.80(9) . . ?
C3 Re1 C1 65.64(7) . . ?
C3 Re1 C2 37.18(8) . . ?
C3 Re1 C4 36.76(8) . . ?
C3 Re1 C5 66.26(8) . . ?
C3 Re1 C6 78.43(7) . . ?
C3 Re1 C9 102.20(8) . . ?
C3 Re1 C11 146.24(9) . . ?
C3 Re1 C12 176.98(9) . . ?
C4 Re1 C1 77.33(8) . . ?
C5 Re1 C1 65.57(7) . . ?
C5 Re1 C2 78.59(7) . . ?
C5 Re1 C4 36.71(7) . . ?
C5 Re1 C6 37.11(7) . . ?
C5 Re1 C9 143.40(9) . . ?
C5 Re1 C11 102.85(8) . . ?
C5 Re1 C12 114.57(8) . . ?
C6 Re1 C1 36.23(6) . . ?
C6 Re1 C4 66.44(7) . . ?
C7 Re1 C1 99.74(9) . . ?
C7 Re1 C2 110.06(9) . . ?
C7 Re1 C3 140.51(8) . . ?
C7 Re1 C4 176.65(9) . . ?
C7 Re1 C5 143.45(8) . . ?
C7 Re1 C6 112.14(9) . . ?
C7 Re1 C8 37.35(9) . . ?
C7 Re1 C9 67.20(10) . . ?
C7 Re1 C10 79.65(10) . . ?
C7 Re1 C11 66.92(9) . . ?
C7 Re1 C12 37.26(9) . . ?
C8 Re1 C1 113.25(9) . . ?
C8 Re1 C2 99.76(8) . . ?
C8 Re1 C3 112.25(8) . . ?
C8 Re1 C4 142.34(8) . . ?
C8 Re1 C5 178.32(8) . . ?
C8 Re1 C6 142.43(9) . . ?
C8 Re1 C9 37.08(11) . . ?
C8 Re1 C11 78.81(9) . . ?
C8 Re1 C12 66.88(9) . . ?
C9 Re1 C1 143.79(8) . . ?
C9 Re1 C4 114.23(9) . . ?
C9 Re1 C6 179.31(8) . . ?
C10 Re1 C1 178.58(8) . . ?
C10 Re1 C2 145.02(8) . . ?
C10 Re1 C3 115.64(9) . . ?
C10 Re1 C4 103.32(9) . . ?
C10 Re1 C5 114.18(9) . . ?
C10 Re1 C6 142.85(8) . . ?
C10 Re1 C8 67.03(10) . . ?
C10 Re1 C9 37.12(9) . . ?
C10 Re1 C11 37.21(9) . . ?
C10 Re1 C12 66.91(10) . . ?
C11 Re1 C1 141.37(8) . . ?
C11 Re1 C4 116.39(9) . . ?
C11 Re1 C6 112.95(8) . . ?
C11 Re1 C9 66.68(9) . . ?
C12 Re1 C1 111.84(9) . . ?
C12 Re1 C4 145.34(8) . . ?
C12 Re1 C6 100.51(8) . . ?
C12 Re1 C9 78.85(9) . . ?
C12 Re1 C11 36.77(10) . . ?
F1 P1 F5 89.41(9) . . ?
F1 P1 F6 89.87(10) . . ?
F2 P1 F1 90.19(10) . . ?
F2 P1 F4 90.79(10) . . ?
F2 P1 F5 178.98(13) . . ?
F2 P1 F6 89.30(12) . . ?
F3 P1 F1 89.84(10) . . ?
F3 P1 F2 91.96(14) . . ?
F3 P1 F4 91.06(10) . . ?
F3 P1 F5 88.98(14) . . ?
F3 P1 F6 178.70(12) . . ?
F4 P1 F1 178.65(12) . . ?
F4 P1 F5 89.59(10) . . ?
F4 P1 F6 89.21(10) . . ?
F6 P1 F5 89.75(13) . . ?
C1 N1 C13 120.52(16) . . ?
C1 N1 C18 119.81(16) . . ?
C13 N1 C18 116.81(17) . . ?
C18 N2 C22 116.7(2) . . ?
N1 C1 Re1 133.33(13) . . ?
N1 C1 C2 120.75(17) . . ?
N1 C1 C6 120.70(17) . . ?
C2 C1 Re1 68.26(10) . . ?
C6 C1 Re1 68.75(10) . . ?
C6 C1 C2 118.49(18) . . ?
Re1 C2 H2 125.1 . . ?
C1 C2 Re1 75.34(11) . . ?
C1 C2 H2 119.9 . . ?
C3 C2 Re1 71.34(11) . . ?
C3 C2 C1 120.26(18) . . ?
C3 C2 H2 119.9 . . ?
Re1 C3 H3 128.5 . . ?
C2 C3 Re1 71.47(11) . . ?
C2 C3 H3 119.7 . . ?
C4 C3 Re1 72.56(11) . . ?
C4 C3 C2 120.55(18) . . ?
C4 C3 H3 119.7 . . ?
Re1 C4 H4 130.7 . . ?
C3 C4 Re1 70.68(11) . . ?
C3 C4 H4 120.4 . . ?
C5 C4 Re1 70.74(11) . . ?
C5 C4 C3 119.17(19) . . ?
C5 C4 H4 120.4 . . ?
Re1 C5 H5 128.1 . . ?
C4 C5 Re1 72.54(11) . . ?
C4 C5 H5 119.7 . . ?
C4 C5 C6 120.61(18) . . ?
C6 C5 Re1 71.88(10) . . ?
C6 C5 H5 119.7 . . ?
Re1 C6 H6 125.9 . . ?
C1 C6 Re1 75.03(10) . . ?
C1 C6 C5 120.30(17) . . ?
C1 C6 H6 119.8 . . ?
C5 C6 Re1 71.01(10) . . ?
C5 C6 H6 119.8 . . ?
Re1 C7 H7 128.0 . . ?
C8 C7 Re1 71.85(13) . . ?
C8 C7 H7 120.2 . . ?
C12 C7 Re1 72.08(13) . . ?
C12 C7 H7 120.2 . . ?
C12 C7 C8 119.6(2) . . ?
Re1 C8 H8 130.0 . . ?
C7 C8 Re1 70.80(12) . . ?
C7 C8 H8 119.9 . . ?
C9 C8 Re1 71.81(12) . . ?
C9 C8 C7 120.2(2) . . ?
C9 C8 H8 119.9 . . ?
Re1 C9 H9 130.8 . . ?
C8 C9 Re1 71.11(12) . . ?
C8 C9 H9 120.1 . . ?
C10 C9 Re1 70.61(13) . . ?
C10 C9 C8 119.7(2) . . ?
C10 C9 H9 120.1 . . ?
Re1 C10 H10 127.8 . . ?
C9 C10 Re1 72.27(13) . . ?
C9 C10 H10 120.0 . . ?
C9 C10 C11 120.0(2) . . ?
C11 C10 Re1 72.11(13) . . ?
C11 C10 H10 120.0 . . ?
Re1 C11 H11 130.5 . . ?
C10 C11 Re1 70.69(13) . . ?
C10 C11 H11 119.9 . . ?
C12 C11 Re1 71.56(12) . . ?
C12 C11 C10 120.2(2) . . ?
C12 C11 H11 119.9 . . ?
Re1 C12 H12 130.3 . . ?
C7 C12 Re1 70.66(12) . . ?
C7 C12 H12 119.9 . . ?
C11 C12 Re1 71.67(12) . . ?
C11 C12 C7 120.2(2) . . ?
C11 C12 H12 119.9 . . ?
C14 C13 N1 117.13(18) . . ?
N3 C13 N1 118.70(18) . . ?
N3 C13 C14 124.2(2) . . ?
N3B C13 N1 117.13(18) . . ?
C14B C13 N1 118.70(18) . . ?
C14B C13 N3B 124.2(2) . . ?
C13 C14 H14 121.2 . . ?
C13 C14 C17 117.5(2) . . ?
C17 C14 H14 121.2 . . ?
C13 N3 C15 117.6(2) . . ?
N3 C15 H15 119.4 . . ?
N3 C15 C16 121.3(2) . . ?
C16 C15 H15 119.4 . . ?
C15 C16 H16 120.9 . . ?
C15 C16 C17 118.2(2) . . ?
C17 C16 H16 120.9 . . ?
C14 C17 C16 121.3(2) . . ?
C14 C17 H17 119.4 . . ?
C16 C17 H17 119.4 . . ?
C13 C14B H14B 133(4) . . ?
N2 C18 N1 116.95(18) . . ?
N2 C18 C19 124.2(2) . . ?
C19 C18 N1 118.83(19) . . ?
C18 C19 H19 120.9 . . ?
C18 C19 C20 118.3(2) . . ?
C20 C19 H19 120.9 . . ?
C19 C20 H20 120.5 . . ?
C21 C20 C19 119.0(2) . . ?
C21 C20 H20 120.5 . . ?
C20 C21 H21 120.8 . . ?
C20 C21 C22 118.3(2) . . ?
C22 C21 H21 120.8 . . ?
N2 C22 C21 123.4(2) . . ?
N2 C22 H22 118.3 . . ?
C21 C22 H22 118.3 . . ?

loop_
_geom_bond_atom_site_label_1
_geom_bond_atom_site_label_2
_geom_bond_distance
_geom_bond_site_symmetry_2
_geom_bond_publ_flag
Re1 C1 2.3244(18) . ?
Re1 C2 2.2317(19) . ?
Re1 C3 2.2300(19) . ?
Re1 C4 2.254(2) . ?
Re1 C5 2.2310(19) . ?
Re1 C6 2.2425(18) . ?
Re1 C7 2.216(2) . ?
Re1 C8 2.230(2) . ?
Re1 C9 2.239(2) . ?
Re1 C10 2.217(2) . ?
Re1 C11 2.236(2) . ?
Re1 C12 2.234(2) . ?
P1 F1 1.5965(16) . ?
P1 F2 1.5854(18) . ?
P1 F3 1.5850(18) . ?
P1 F4 1.5959(16) . ?
P1 F5 1.6012(18) . ?
P1 F6 1.5982(17) . ?
N1 C1 1.390(3) . ?
N1 C13 1.436(2) . ?
N1 C18 1.438(2) . ?
N2 C18 1.328(3) . ?
N2 C22 1.343(3) . ?
C1 C2 1.426(3) . ?
C1 C6 1.422(3) . ?
C2 H2 0.9500 . ?
C2 C3 1.422(3) . ?
C3 H3 0.9500 . ?
C3 C4 1.414(3) . ?
C4 H4 0.9500 . ?
C4 C5 1.413(3) . ?
C5 H5 0.9500 . ?
C5 C6 1.423(3) . ?
C6 H6 0.9500 . ?
C7 H7 0.9500 . ?
C7 C8 1.424(3) . ?
C7 C12 1.422(3) . ?
C8 H8 0.9500 . ?
C8 C9 1.421(4) . ?
C9 H9 0.9500 . ?
C9 C10 1.418(4) . ?
C10 H10 0.9500 . ?
C10 C11 1.421(4) . ?
C11 H11 0.9500 . ?
C11 C12 1.410(4) . ?
C12 H12 0.9500 . ?
C13 C14 1.353(3) . ?
C13 N3 1.339(3) . ?
C13 N3B 1.353(3) . ?
C13 C14B 1.339(3) . ?
C14 H14 0.9500 . ?
C14 C17 1.365(3) . ?
N3 C15 1.372(4) . ?
C15 H15 0.9500 . ?
C15 C16 1.376(4) . ?
C16 H16 0.9500 . ?
C16 C17 1.377(4) . ?
C17 H17 0.9500 . ?
C14B H14B 0.937(19) . ?
C18 C19 1.374(3) . ?
C19 H19 0.9500 . ?
C19 C20 1.385(3) . ?
C20 H20 0.9500 . ?
C20 C21 1.375(4) . ?
C21 H21 0.9500 . ?
C21 C22 1.386(4) . ?
C22 H22 0.9500 . ?

loop_
_geom_torsion_atom_site_label_1
_geom_torsion_atom_site_label_2
_geom_torsion_atom_site_label_3
_geom_torsion_atom_site_label_4
_geom_torsion
_geom_torsion_site_symmetry_1
_geom_torsion_site_symmetry_2
_geom_torsion_site_symmetry_3
_geom_torsion_site_symmetry_4
_geom_torsion_publ_flag
Re1 C1 C2 C3 -57.63(15) . . . . ?
Re1 C1 C6 C5 56.87(15) . . . . ?
Re1 C2 C3 C4 -55.60(17) . . . . ?
Re1 C3 C4 C5 -53.42(17) . . . . ?
Re1 C4 C5 C6 -55.61(16) . . . . ?
Re1 C5 C6 C1 -58.83(16) . . . . ?
Re1 C7 C8 C9 54.23(19) . . . . ?
Re1 C7 C12 C11 -53.88(19) . . . . ?
Re1 C8 C9 C10 53.18(19) . . . . ?
Re1 C9 C10 C11 56.11(19) . . . . ?
Re1 C10 C11 C12 53.71(19) . . . . ?
Re1 C11 C12 C7 53.42(19) . . . . ?
N1 C1 C2 Re1 -128.49(17) . . . . ?
N1 C1 C2 C3 173.88(17) . . . . ?
N1 C1 C6 Re1 128.71(17) . . . . ?
N1 C1 C6 C5 -174.42(17) . . . . ?
N1 C13 C14 C17 180.0(2) . . . . ?
N1 C13 N3 C15 179.8(2) . . . . ?
N1 C18 C19 C20 -179.7(2) . . . . ?
N2 C18 C19 C20 0.0(4) . . . . ?
C1 N1 C13 C14 112.3(2) . . . . ?
C1 N1 C13 N3 -68.8(3) . . . . ?
C1 N1 C13 N3B 112.3(2) . . . . ?
C1 N1 C13 C14B -68.8(3) . . . . ?
C1 N1 C18 N2 78.0(2) . . . . ?
C1 N1 C18 C19 -102.2(2) . . . . ?
C1 C2 C3 Re1 59.59(16) . . . . ?
C1 C2 C3 C4 4.0(3) . . . . ?
C2 C1 C6 Re1 -48.45(15) . . . . ?
C2 C1 C6 C5 8.4(3) . . . . ?
C2 C3 C4 Re1 55.10(16) . . . . ?
C2 C3 C4 C5 1.7(3) . . . . ?
C3 C4 C5 Re1 53.39(17) . . . . ?
C3 C4 C5 C6 -2.2(3) . . . . ?
C4 C5 C6 Re1 55.92(16) . . . . ?
C4 C5 C6 C1 -2.9(3) . . . . ?
C6 C1 C2 Re1 48.67(16) . . . . ?
C6 C1 C2 C3 -9.0(3) . . . . ?
C7 C8 C9 Re1 -53.75(19) . . . . ?
C7 C8 C9 C10 -0.6(3) . . . . ?
C8 C7 C12 Re1 55.89(19) . . . . ?
C8 C7 C12 C11 2.0(3) . . . . ?
C8 C9 C10 Re1 -53.41(19) . . . . ?
C8 C9 C10 C11 2.7(3) . . . . ?
C9 C10 C11 Re1 -56.19(19) . . . . ?
C9 C10 C11 C12 -2.5(3) . . . . ?
C10 C11 C12 Re1 -53.30(19) . . . . ?
C10 C11 C12 C7 0.1(3) . . . . ?
C12 C7 C8 Re1 -56.00(19) . . . . ?
C12 C7 C8 C9 -1.8(3) . . . . ?
C13 N1 C1 Re1 76.2(2) . . . . ?
C13 N1 C1 C2 164.41(18) . . . . ?
C13 N1 C1 C6 -12.7(3) . . . . ?
C13 N1 C18 N2 -83.0(2) . . . . ?
C13 N1 C18 C19 96.8(2) . . . . ?
C13 C14 C17 C16 0.3(4) . . . . ?
C13 N3 C15 C16 0.2(4) . . . . ?
C14 C13 N3 C15 -1.3(4) . . . . ?
N3 C13 C14 C17 1.1(4) . . . . ?
N3 C15 C16 C17 1.1(4) . . . . ?
C15 C16 C17 C14 -1.4(4) . . . . ?
C18 N1 C1 Re1 -84.0(2) . . . . ?
C18 N1 C1 C2 4.2(3) . . . . ?
C18 N1 C1 C6 -172.93(17) . . . . ?
C18 N1 C13 C14 -86.9(2) . . . . ?
C18 N1 C13 N3 92.1(2) . . . . ?
C18 N1 C13 N3B -86.9(2) . . . . ?
C18 N1 C13 C14B 92.1(2) . . . . ?
C18 N2 C22 C21 -1.3(4) . . . . ?
C18 C19 C20 C21 -0.8(4) . . . . ?
C19 C20 C21 C22 0.5(4) . . . . ?
C20 C21 C22 N2 0.6(4) . . . . ?
C22 N2 C18 N1 -179.3(2) . . . . ?
C22 N2 C18 C19 1.0(4) . . . . ?

loop_
_exptl_oxdiff_crystal_face_indexfrac_h
_exptl_oxdiff_crystal_face_indexfrac_k
_exptl_oxdiff_crystal_face_indexfrac_l
_exptl_oxdiff_crystal_face_x
_exptl_oxdiff_crystal_face_y
_exptl_oxdiff_crystal_face_z
-0.0010 -0.0002 -0.9867 0.0234 0.0030 0.0549
0.0010 0.0002 0.9867 -0.0234 -0.0030 -0.0549
14.4519 -4.9524 -0.6292 0.8181 0.0643 -0.5715
-8.5273 2.5090 15.8357 -0.8487 -0.0678 -0.5244
-0.3176 23.5999 0.1448 -0.1291 -0.9860 0.1056
0.3176 -23.5999 -0.1448 0.1291 0.9860 -0.1056
-4.9407 1.9791 -13.8185 0.0529 0.0088 0.9769
9.8487 17.8726 0.0058 0.4494 -0.8477 -0.3228
-0.9936 -14.8918 -12.8246 0.3200 0.6730 0.6897
3.9313 22.8308 -3.9476 0.2012 -0.9839 0.1578
